data_7060698
loop_
_publ_author_name
'Hkiri, Shaima'
'Gourlaouen, Christophe'
'Touil, Soufiane'
'Samarat, Ali'
'S\'emeril, David'

_publ_section_title
;
 1,3,4-Oxadiazole-functionalized \a-amino-phosphonates as ligands for the
 ruthenium-catalyzed reduction of ketones
;
_journal_issue 25
_journal_name_full 'New Journal of Chemistry'
_journal_page_first 11327
_journal_page_last 11335
_journal_paper_doi 10.1039/D1NJ01861B
_journal_volume 45
_journal_year 2021
_chemical_formula_moiety 'C30 H38 Cl2 N3 O5 P Ru'
_chemical_formula_sum 'C30 H38 Cl2 N3 O5 P Ru'
_chemical_formula_weight 723.57
_space_group_crystal_system monoclinic
_space_group_IT_number 14
_space_group_name_Hall '-P 2yn'
_space_group_name_H-M_alt 'P 1 21/n 1'
_atom_sites_solution_hydrogens mixed
_atom_sites_solution_primary direct
_atom_sites_solution_secondary difmap
_audit_creation_method SHELXL-2014/7
_audit_update_record
;
2021-05-18 deposited with the CCDC.	2021-05-20 downloaded from the CCDC.
;
_cell_angle_alpha 90
_cell_angle_beta 92.713(2)
_cell_angle_gamma 90
_cell_formula_units_Z 4
_cell_length_a 11.2342(6)
_cell_length_b 17.0441(10)
_cell_length_c 16.4074(8)
_cell_measurement_reflns_used 9413
_cell_measurement_temperature 120(2)
_cell_measurement_theta_max 27.91
_cell_measurement_theta_min 2.46
_cell_volume 3138.1(3)
_computing_cell_refinement 'Bruker SAINT'
_computing_data_collection 'Bruker APEX3'
_computing_data_reduction 'Bruker SAINT'
_computing_molecular_graphics 'Bruker SHELXTL'
_computing_publication_material 'Bruker SHELXTL'
_computing_structure_refinement 'SHELXL-2014/7 (Sheldrick, 2014)'
_computing_structure_solution 'SHELXT 2014/5 (Sheldrick, 2014)'
_diffrn_ambient_temperature 120(2)
_diffrn_measured_fraction_theta_full 1.000
_diffrn_measured_fraction_theta_max 0.999
_diffrn_measurement_device_type 'Bruker PHOTON-III CPAD'
_diffrn_measurement_method '\f and \w shuterless scans'
_diffrn_radiation_type MoK\a
_diffrn_radiation_wavelength 0.71073
_diffrn_reflns_av_R_equivalents 0.0449
_diffrn_reflns_av_unetI/netI 0.0174
_diffrn_reflns_Laue_measured_fraction_full 1.000
_diffrn_reflns_Laue_measured_fraction_max 0.999
_diffrn_reflns_limit_h_max 14
_diffrn_reflns_limit_h_min -14
_diffrn_reflns_limit_k_max 22
_diffrn_reflns_limit_k_min -22
_diffrn_reflns_limit_l_max 21
_diffrn_reflns_limit_l_min -21
_diffrn_reflns_number 99843
_diffrn_reflns_point_group_measured_fraction_full 1.000
_diffrn_reflns_point_group_measured_fraction_max 0.999
_diffrn_reflns_theta_full 25.242
_diffrn_reflns_theta_max 27.932
_diffrn_reflns_theta_min 2.150
_diffrn_source 'Mo-ImuS 3.0 microfocus tube'
_exptl_absorpt_coefficient_mu 0.764
_exptl_absorpt_correction_T_max 0.7456
_exptl_absorpt_correction_T_min 0.7172
_exptl_absorpt_correction_type multi-scan
_exptl_absorpt_process_details sadabs
_exptl_crystal_colour orange
_exptl_crystal_density_diffrn 1.532
_exptl_crystal_description prism
_exptl_crystal_F_000 1488
_exptl_crystal_size_max 0.180
_exptl_crystal_size_mid 0.150
_exptl_crystal_size_min 0.120
_refine_diff_density_max 1.565
_refine_diff_density_min -0.666
_refine_diff_density_rms 0.082
_refine_ls_extinction_method none
_refine_ls_goodness_of_fit_ref 1.075
_refine_ls_hydrogen_treatment mixed
_refine_ls_matrix_type full
_refine_ls_number_parameters 392
_refine_ls_number_reflns 7519
_refine_ls_number_restraints 1
_refine_ls_restrained_S_all 1.081
_refine_ls_R_factor_all 0.0485
_refine_ls_R_factor_gt 0.0417
_refine_ls_shift/su_max 0.001
_refine_ls_shift/su_mean 0.000
_refine_ls_structure_factor_coef Fsqd
_refine_ls_weighting_details 'w=1/[\s^2^(Fo^2^)+(0.0252P)^2^+8.1733P] where P=(Fo^2^+2Fc^2^)/3'
_refine_ls_weighting_scheme calc
_refine_ls_wR_factor_gt 0.0904
_refine_ls_wR_factor_ref 0.0948
_reflns_Friedel_coverage 0.000
_reflns_number_gt 6696
_reflns_number_total 7519
_reflns_threshold_expression 'I > 2\s(I)'
_cod_data_source_file d1nj01861b2.cif
_cod_data_source_block dsds210302
_cod_depositor_comments 'Adding full bibliography for 7060696--7060698.cif.'
_cod_original_sg_symbol_H-M 'P 21/n'
_cod_database_code 7060698
_shelx_shelxl_version_number 2014/7
_shelx_space_group_comment
;
The symmetry employed for this shelxl refinement is uniquely defined
by the following loop, which should always be used as a source of
symmetry information in preference to the above space-group names.
They are only intended as comments.
;
_shelx_estimated_absorpt_t_min 0.875
_shelx_estimated_absorpt_t_max 0.914

loop_
_space_group_symop_operation_xyz
'x, y, z'
'-x+1/2, y+1/2, -z+1/2'
'-x, -y, -z'
'x-1/2, -y-1/2, z-1/2'

loop_
_atom_site_label
_atom_site_type_symbol
_atom_site_fract_x
_atom_site_fract_y
_atom_site_fract_z
_atom_site_U_iso_or_equiv
_atom_site_adp_type
_atom_site_occupancy
_atom_site_site_symmetry_order
_atom_site_calc_flag
_atom_site_refinement_flags_posn
_atom_site_refinement_flags_adp
_atom_site_refinement_flags_occupancy
_atom_site_disorder_assembly
_atom_site_disorder_group
C1 C 0.7131(3) 0.46482(18) 0.12071(18) 0.0289(6) Uani 1 1 d . . . . .
C2 C 0.7504(3) 0.5052(2) 0.19223(18) 0.0325(6) Uani 1 1 d . . . . .
H2 H 0.7798 0.4766 0.2386 0.039 Uiso 1 1 calc R U . . .
C3 C 0.7443(3) 0.5882(2) 0.1957(2) 0.0354(7) Uani 1 1 d . . . . .
H3 H 0.7704 0.6143 0.2445 0.042 Uiso 1 1 calc R U . . .
C4 C 0.7004(3) 0.63290(18) 0.1283(2) 0.0341(7) Uani 1 1 d . . . . .
C5 C 0.6622(3) 0.59118(18) 0.05634(18) 0.0296(6) Uani 1 1 d . . . . .
H5 H 0.6315 0.6198 0.0103 0.036 Uiso 1 1 calc R U . . .
C6 C 0.6686(3) 0.50933(18) 0.05169(17) 0.0272(6) Uani 1 1 d . . . . .
H6 H 0.6434 0.4832 0.0027 0.033 Uiso 1 1 calc R U . . .
C7 C 0.7147(3) 0.37698(19) 0.1164(2) 0.0399(7) Uani 1 1 d . . . . .
H7A H 0.7964 0.3589 0.1096 0.060 Uiso 1 1 calc R U . . .
H7B H 0.6635 0.3594 0.0700 0.060 Uiso 1 1 calc R U . . .
H7C H 0.6853 0.3552 0.1670 0.060 Uiso 1 1 calc R U . . .
C8 C 0.6884(3) 0.7212(2) 0.1297(3) 0.0537(11) Uani 1 1 d D . . . .
H8 H 0.6058 0.7350 0.1092 0.064 Uiso 1 1 calc R U . A 1
C9 C 0.7110(7) 0.7599(4) 0.2032(5) 0.0528(10) Uani 0.6 1 d . . P B 1
H9A H 0.6548 0.7418 0.2431 0.079 Uiso 0.6 1 calc R U P B 1
H9B H 0.7015 0.8165 0.1950 0.079 Uiso 0.6 1 calc R U P B 1
H9C H 0.7927 0.7486 0.2236 0.079 Uiso 0.6 1 calc R U P B 1
C10 C 0.7836(6) 0.7534(4) 0.0615(5) 0.0528(10) Uani 0.6 1 d . . P B 1
H10A H 0.7743 0.8102 0.0545 0.079 Uiso 0.6 1 calc R U P B 1
H10B H 0.7667 0.7271 0.0091 0.079 Uiso 0.6 1 calc R U P B 1
H10C H 0.8655 0.7417 0.0810 0.079 Uiso 0.6 1 calc R U P B 1
C9B C 0.6433(10) 0.7460(6) 0.2243(6) 0.0528(10) Uani 0.4 1 d D . P B 2
H9B1 H 0.7070 0.7340 0.2653 0.079 Uiso 0.4 1 calc R U P B 2
H9B2 H 0.5718 0.7158 0.2362 0.079 Uiso 0.4 1 calc R U P B 2
H9B3 H 0.6250 0.8022 0.2257 0.079 Uiso 0.4 1 calc R U P B 2
C10B C 0.7955(9) 0.7600(6) 0.1228(7) 0.0528(10) Uani 0.4 1 d . . P B 2
H10D H 0.8512 0.7440 0.1675 0.079 Uiso 0.4 1 calc R U P B 2
H10E H 0.7822 0.8167 0.1254 0.079 Uiso 0.4 1 calc R U P B 2
H10F H 0.8290 0.7467 0.0704 0.079 Uiso 0.4 1 calc R U P B 2
C11 C 0.4031(3) 0.55288(18) 0.30751(18) 0.0316(6) Uani 1 1 d . . . . .
C12 C 0.5209(3) 0.59651(18) 0.40281(18) 0.0329(7) Uani 1 1 d . . . . .
C13 C 0.5562(3) 0.62272(19) 0.48563(18) 0.0361(7) Uani 1 1 d . . . . .
C14 C 0.6567(4) 0.6701(2) 0.4977(2) 0.0495(9) Uani 1 1 d . . . . .
H14 H 0.7008 0.6863 0.4527 0.059 Uiso 1 1 calc R U . . .
C15 C 0.6916(4) 0.6936(3) 0.5769(3) 0.0594(12) Uani 1 1 d . . . . .
H15 H 0.7600 0.7257 0.5861 0.071 Uiso 1 1 calc R U . . .
C16 C 0.6262(4) 0.6699(3) 0.6421(2) 0.0574(12) Uani 1 1 d . . . . .
H16 H 0.6503 0.6858 0.6959 0.069 Uiso 1 1 calc R U . . .
C17 C 0.5268(4) 0.6235(2) 0.6297(2) 0.0468(9) Uani 1 1 d . . . . .
H17 H 0.4826 0.6077 0.6749 0.056 Uiso 1 1 calc R U . . .
C18 C 0.4907(3) 0.5997(2) 0.55101(19) 0.0387(8) Uani 1 1 d . . . . .
H18 H 0.4217 0.5679 0.5423 0.046 Uiso 1 1 calc R U . . .
C19 C 0.1972(3) 0.5069(2) 0.31732(19) 0.0369(7) Uani 1 1 d . . . . .
H19 H 0.2250 0.4689 0.3606 0.044 Uiso 1 1 calc R U . . .
C20 C 0.1402(3) 0.5750(2) 0.3600(2) 0.0396(7) Uani 1 1 d . . . . .
C21 C 0.0976(4) 0.6409(2) 0.3170(3) 0.0542(10) Uani 1 1 d . . . . .
H21 H 0.1089 0.6450 0.2601 0.065 Uiso 1 1 calc R U . . .
C22 C 0.0398(4) 0.6997(3) 0.3563(3) 0.0643(12) Uani 1 1 d . . . . .
H22 H 0.0118 0.7442 0.3262 0.077 Uiso 1 1 calc R U . . .
C23 C 0.0219(4) 0.6953(3) 0.4383(3) 0.0639(13) Uani 1 1 d . . . . .
H23 H -0.0192 0.7362 0.4644 0.077 Uiso 1 1 calc R U . . .
C24 C 0.0643(4) 0.6300(2) 0.4838(2) 0.0510(10) Uani 1 1 d . . . . .
H24 H 0.0522 0.6262 0.5406 0.061 Uiso 1 1 calc R U . . .
C25 C 0.1240(3) 0.5718(2) 0.4435(2) 0.0419(8) Uani 1 1 d . . . . .
C26 C 0.1649(4) 0.5034(3) 0.5692(2) 0.0495(9) Uani 1 1 d . . . . .
H26A H 0.2087 0.5480 0.5937 0.074 Uiso 1 1 calc R U . . .
H26B H 0.2006 0.4543 0.5896 0.074 Uiso 1 1 calc R U . . .
H26C H 0.0815 0.5059 0.5840 0.074 Uiso 1 1 calc R U . . .
C27 C 0.1123(9) 0.3418(4) 0.1532(5) 0.0663(13) Uani 0.6 1 d . . P C 1
H27A H 0.1349 0.3591 0.0984 0.080 Uiso 0.6 1 calc R U P C 1
H27B H 0.0244 0.3429 0.1549 0.080 Uiso 0.6 1 calc R U P C 1
C28 C 0.1575(9) 0.2629(4) 0.1706(5) 0.0663(13) Uani 0.6 1 d . . P C 1
H28A H 0.2434 0.2614 0.1625 0.099 Uiso 0.6 1 calc R U P C 1
H28B H 0.1168 0.2253 0.1337 0.099 Uiso 0.6 1 calc R U P C 1
H28C H 0.1428 0.2491 0.2272 0.099 Uiso 0.6 1 calc R U P C 1
C27B C 0.1143(14) 0.3032(7) 0.1880(8) 0.0663(13) Uani 0.4 1 d . . P C 2
H27C H 0.1497 0.2624 0.2246 0.080 Uiso 0.4 1 calc R U P C 2
H27D H 0.0265 0.3010 0.1901 0.080 Uiso 0.4 1 calc R U P C 2
C28B C 0.1508(13) 0.2922(6) 0.1052(7) 0.0663(13) Uani 0.4 1 d . . P C 2
H28D H 0.1175 0.3343 0.0705 0.099 Uiso 0.4 1 calc R U P C 2
H28E H 0.1217 0.2415 0.0846 0.099 Uiso 0.4 1 calc R U P C 2
H28F H 0.2380 0.2935 0.1046 0.099 Uiso 0.4 1 calc R U P C 2
C29 C 0.1081(3) 0.5380(3) 0.1216(3) 0.0641(13) Uani 1 1 d . . . . .
H29A H 0.1390 0.4928 0.0911 0.077 Uiso 1 1 calc R U . . .
H29B H 0.1771 0.5675 0.1456 0.077 Uiso 1 1 calc R U . . .
C30 C 0.0339(5) 0.5918(4) 0.0625(3) 0.0765(15) Uani 1 1 d . . . . .
H30A H -0.0366 0.5633 0.0411 0.115 Uiso 1 1 calc R U . . .
H30B H 0.0825 0.6075 0.0172 0.115 Uiso 1 1 calc R U . . .
H30C H 0.0089 0.6386 0.0919 0.115 Uiso 1 1 calc R U . . .
N1 N 0.5082(2) 0.56174(15) 0.27674(14) 0.0301(5) Uani 1 1 d . . . . .
N2 N 0.5850(2) 0.59020(16) 0.34051(15) 0.0332(6) Uani 1 1 d . . . . .
N3 N 0.3014(2) 0.52788(18) 0.27139(16) 0.0357(6) Uani 1 1 d . . . . .
O1 O 0.40468(19) 0.57359(13) 0.38696(12) 0.0320(5) Uani 1 1 d . . . . .
O2 O 0.1707(2) 0.50648(16) 0.48263(15) 0.0462(6) Uani 1 1 d . . . . .
O3 O -0.0151(2) 0.42690(19) 0.29701(17) 0.0557(7) Uani 1 1 d . . . . .
O4 O 0.1650(2) 0.39168(16) 0.21472(15) 0.0435(6) Uani 1 1 d . . . . .
O5 O 0.0389(3) 0.51158(19) 0.18248(17) 0.0576(7) Uani 1 1 d . . . . .
P1 P 0.08631(8) 0.45626(6) 0.25194(5) 0.0415(2) Uani 1 1 d . . . . .
Cl1 Cl 0.40405(7) 0.62873(4) 0.11572(4) 0.03227(16) Uani 1 1 d . . . . .
Cl2 Cl 0.43764(6) 0.43123(4) 0.14749(4) 0.02848(14) Uani 1 1 d . . . . .
Ru1 Ru 0.56999(2) 0.54388(2) 0.15771(2) 0.02435(7) Uani 1 1 d . . . . .
H3N H 0.311(3) 0.505(2) 0.230(2) 0.037(10) Uiso 1 1 d . . . . .

loop_
_atom_site_aniso_label
_atom_site_aniso_U_11
_atom_site_aniso_U_22
_atom_site_aniso_U_33
_atom_site_aniso_U_23
_atom_site_aniso_U_13
_atom_site_aniso_U_12
C1 0.0263(14) 0.0305(15) 0.0298(14) 0.0022(12) 0.0001(11) 0.0057(11)
C2 0.0256(14) 0.0445(18) 0.0267(14) 0.0048(13) -0.0060(11) 0.0057(13)
C3 0.0275(15) 0.0416(18) 0.0356(16) -0.0073(13) -0.0129(12) -0.0005(13)
C4 0.0280(15) 0.0277(15) 0.0457(18) -0.0010(13) -0.0088(13) -0.0040(12)
C5 0.0269(14) 0.0325(15) 0.0290(14) 0.0077(12) -0.0035(11) -0.0032(12)
C6 0.0271(14) 0.0318(15) 0.0225(13) -0.0005(11) -0.0004(10) 0.0005(11)
C7 0.0424(18) 0.0323(17) 0.0451(19) 0.0060(14) 0.0017(15) 0.0080(14)
C8 0.042(2) 0.0269(17) 0.089(3) -0.0073(18) -0.022(2) -0.0021(15)
C9 0.053(2) 0.0321(17) 0.073(3) -0.0058(19) 0.002(2) -0.0078(17)
C10 0.053(2) 0.0321(17) 0.073(3) -0.0058(19) 0.002(2) -0.0078(17)
C9B 0.053(2) 0.0321(17) 0.073(3) -0.0058(19) 0.002(2) -0.0078(17)
C10B 0.053(2) 0.0321(17) 0.073(3) -0.0058(19) 0.002(2) -0.0078(17)
C11 0.0377(16) 0.0332(15) 0.0234(13) -0.0044(11) -0.0044(12) 0.0097(13)
C12 0.0407(17) 0.0310(15) 0.0259(14) -0.0061(12) -0.0087(12) 0.0099(13)
C13 0.0486(19) 0.0328(16) 0.0254(14) -0.0088(12) -0.0119(13) 0.0139(14)
C14 0.064(2) 0.043(2) 0.0393(19) -0.0142(16) -0.0131(17) 0.0043(18)
C15 0.072(3) 0.052(2) 0.051(2) -0.0219(19) -0.027(2) 0.005(2)
C16 0.081(3) 0.057(2) 0.0312(18) -0.0181(17) -0.0253(19) 0.029(2)
C17 0.066(2) 0.046(2) 0.0273(16) -0.0075(14) -0.0091(16) 0.0298(18)
C18 0.052(2) 0.0359(17) 0.0269(15) -0.0078(13) -0.0090(14) 0.0217(15)
C19 0.0322(16) 0.051(2) 0.0272(15) -0.0110(14) -0.0046(12) 0.0089(14)
C20 0.0376(17) 0.0439(19) 0.0367(17) -0.0117(14) -0.0042(14) 0.0049(14)
C21 0.063(3) 0.054(2) 0.044(2) -0.0051(18) -0.0138(18) 0.018(2)
C22 0.071(3) 0.060(3) 0.060(3) -0.013(2) -0.016(2) 0.023(2)
C23 0.063(3) 0.062(3) 0.066(3) -0.029(2) -0.009(2) 0.025(2)
C24 0.051(2) 0.056(2) 0.045(2) -0.0233(18) -0.0017(17) 0.0102(18)
C25 0.0395(18) 0.049(2) 0.0375(17) -0.0145(15) -0.0006(14) 0.0049(15)
C26 0.054(2) 0.063(3) 0.0319(17) -0.0073(17) 0.0068(15) -0.0066(19)
C27 0.101(4) 0.042(3) 0.055(3) -0.0129(19) -0.008(3) 0.004(3)
C28 0.101(4) 0.042(3) 0.055(3) -0.0129(19) -0.008(3) 0.004(3)
C27B 0.101(4) 0.042(3) 0.055(3) -0.0129(19) -0.008(3) 0.004(3)
C28B 0.101(4) 0.042(3) 0.055(3) -0.0129(19) -0.008(3) 0.004(3)
C29 0.0283(18) 0.092(4) 0.072(3) -0.021(3) 0.0005(18) -0.001(2)
C30 0.063(3) 0.095(4) 0.070(3) 0.015(3) -0.018(2) 0.010(3)
N1 0.0319(13) 0.0364(14) 0.0211(11) -0.0068(10) -0.0086(10) 0.0040(10)
N2 0.0383(14) 0.0347(14) 0.0254(12) -0.0072(10) -0.0120(10) 0.0045(11)
N3 0.0320(14) 0.0512(17) 0.0234(12) -0.0107(12) -0.0033(10) 0.0040(12)
O1 0.0375(12) 0.0359(11) 0.0220(10) -0.0072(8) -0.0061(8) 0.0115(9)
O2 0.0562(16) 0.0480(15) 0.0345(12) -0.0065(11) 0.0043(11) 0.0093(12)
O3 0.0393(14) 0.076(2) 0.0519(16) -0.0219(14) 0.0046(12) -0.0020(13)
O4 0.0375(13) 0.0519(15) 0.0408(13) -0.0131(11) 0.0000(10) -0.0022(11)
O5 0.0518(16) 0.075(2) 0.0447(15) -0.0032(14) -0.0090(12) 0.0052(15)
P1 0.0335(4) 0.0580(6) 0.0323(4) -0.0139(4) -0.0049(3) 0.0059(4)
Cl1 0.0318(4) 0.0315(4) 0.0327(4) -0.0009(3) -0.0078(3) 0.0063(3)
Cl2 0.0318(3) 0.0298(3) 0.0236(3) -0.0024(3) -0.0009(3) -0.0012(3)
Ru1 0.02599(12) 0.02618(12) 0.02015(11) -0.00128(8) -0.00668(8) 0.00164(9)

loop_
_atom_type_symbol
_atom_type_description
_atom_type_scat_dispersion_real
_atom_type_scat_dispersion_imag
_atom_type_scat_source
C C 0.0033 0.0016 'International Tables Vol C Tables 4.2.6.8 and 6.1.1.4'
H H 0.0000 0.0000 'International Tables Vol C Tables 4.2.6.8 and 6.1.1.4'
N N 0.0061 0.0033 'International Tables Vol C Tables 4.2.6.8 and 6.1.1.4'
O O 0.0106 0.0060 'International Tables Vol C Tables 4.2.6.8 and 6.1.1.4'
P P 0.1023 0.0942 'International Tables Vol C Tables 4.2.6.8 and 6.1.1.4'
Cl Cl 0.1484 0.1585 'International Tables Vol C Tables 4.2.6.8 and 6.1.1.4'
Ru Ru -1.2594 0.8363 'International Tables Vol C Tables 4.2.6.8 and 6.1.1.4'

loop_
_geom_angle_atom_site_label_1
_geom_angle_atom_site_label_2
_geom_angle_atom_site_label_3
_geom_angle
_geom_angle_site_symmetry_1
_geom_angle_site_symmetry_3
_geom_angle_publ_flag
C2 C1 C6 118.6(3) . . ?
C2 C1 C7 121.6(3) . . ?
C6 C1 C7 119.8(3) . . ?
C2 C1 Ru1 70.35(17) . . ?
C6 C1 Ru1 70.28(16) . . ?
C7 C1 Ru1 129.4(2) . . ?
C1 C2 C3 120.6(3) . . ?
C1 C2 Ru1 72.23(16) . . ?
C3 C2 Ru1 70.30(17) . . ?
C1 C2 H2 119.7 . . ?
C3 C2 H2 119.7 . . ?
Ru1 C2 H2 130.4 . . ?
C4 C3 C2 121.5(3) . . ?
C4 C3 Ru1 71.64(17) . . ?
C2 C3 Ru1 71.61(18) . . ?
C4 C3 H3 119.2 . . ?
C2 C3 H3 119.2 . . ?
Ru1 C3 H3 130.2 . . ?
C3 C4 C5 117.3(3) . . ?
C3 C4 C8 123.6(3) . . ?
C5 C4 C8 119.0(3) . . ?
C3 C4 Ru1 70.40(18) . . ?
C5 C4 Ru1 69.92(17) . . ?
C8 C4 Ru1 129.0(3) . . ?
C6 C5 C4 121.8(3) . . ?
C6 C5 Ru1 72.38(17) . . ?
C4 C5 Ru1 71.64(18) . . ?
C6 C5 H5 119.1 . . ?
C4 C5 H5 119.1 . . ?
Ru1 C5 H5 129.5 . . ?
C5 C6 C1 120.1(3) . . ?
C5 C6 Ru1 70.05(17) . . ?
C1 C6 Ru1 71.62(16) . . ?
C5 C6 H6 119.9 . . ?
C1 C6 H6 119.9 . . ?
Ru1 C6 H6 131.1 . . ?
C1 C7 H7A 109.5 . . ?
C1 C7 H7B 109.5 . . ?
H7A C7 H7B 109.5 . . ?
C1 C7 H7C 109.5 . . ?
H7A C7 H7C 109.5 . . ?
H7B C7 H7C 109.5 . . ?
C10B C8 C4 113.3(5) . . ?
C9 C8 C4 118.3(4) . . ?
C9 C8 C10 109.2(4) . . ?
C4 C8 C10 104.8(4) . . ?
C10B C8 C9B 104.8(6) . . ?
C4 C8 C9B 106.9(5) . . ?
C9 C8 H8 108.1 . . ?
C4 C8 H8 108.1 . . ?
C10 C8 H8 108.1 . . ?
C8 C9 H9A 109.5 . . ?
C8 C9 H9B 109.5 . . ?
H9A C9 H9B 109.5 . . ?
C8 C9 H9C 109.5 . . ?
H9A C9 H9C 109.5 . . ?
H9B C9 H9C 109.5 . . ?
C8 C10 H10A 109.5 . . ?
C8 C10 H10B 109.5 . . ?
H10A C10 H10B 109.5 . . ?
C8 C10 H10C 109.5 . . ?
H10A C10 H10C 109.5 . . ?
H10B C10 H10C 109.5 . . ?
C8 C9B H9B1 109.5 . . ?
C8 C9B H9B2 109.5 . . ?
H9B1 C9B H9B2 109.5 . . ?
C8 C9B H9B3 109.5 . . ?
H9B1 C9B H9B3 109.5 . . ?
H9B2 C9B H9B3 109.5 . . ?
C8 C10B H10D 109.5 . . ?
C8 C10B H10E 109.5 . . ?
H10D C10B H10E 109.5 . . ?
C8 C10B H10F 109.5 . . ?
H10D C10B H10F 109.5 . . ?
H10E C10B H10F 109.5 . . ?
N1 C11 N3 129.3(3) . . ?
N1 C11 O1 111.7(3) . . ?
N3 C11 O1 119.0(3) . . ?
N2 C12 O1 112.9(3) . . ?
N2 C12 C13 128.8(3) . . ?
O1 C12 C13 118.3(3) . . ?
C18 C13 C14 120.7(3) . . ?
C18 C13 C12 120.0(3) . . ?
C14 C13 C12 119.3(3) . . ?
C13 C14 C15 119.2(4) . . ?
C13 C14 H14 120.4 . . ?
C15 C14 H14 120.4 . . ?
C16 C15 C14 119.9(4) . . ?
C16 C15 H15 120.0 . . ?
C14 C15 H15 120.0 . . ?
C17 C16 C15 120.6(3) . . ?
C17 C16 H16 119.7 . . ?
C15 C16 H16 119.7 . . ?
C16 C17 C18 120.2(4) . . ?
C16 C17 H17 119.9 . . ?
C18 C17 H17 119.9 . . ?
C13 C18 C17 119.4(4) . . ?
C13 C18 H18 120.3 . . ?
C17 C18 H18 120.3 . . ?
N3 C19 C20 114.6(3) . . ?
N3 C19 P1 110.7(2) . . ?
C20 C19 P1 110.0(2) . . ?
N3 C19 H19 107.1 . . ?
C20 C19 H19 107.1 . . ?
P1 C19 H19 107.1 . . ?
C25 C20 C21 118.1(3) . . ?
C25 C20 C19 120.2(3) . . ?
C21 C20 C19 121.7(3) . . ?
C22 C21 C20 120.5(4) . . ?
C22 C21 H21 119.7 . . ?
C20 C21 H21 119.7 . . ?
C21 C22 C23 121.1(4) . . ?
C21 C22 H22 119.5 . . ?
C23 C22 H22 119.5 . . ?
C22 C23 C24 120.1(4) . . ?
C22 C23 H23 120.0 . . ?
C24 C23 H23 120.0 . . ?
C25 C24 C23 118.2(4) . . ?
C25 C24 H24 120.9 . . ?
C23 C24 H24 120.9 . . ?
O2 C25 C24 122.7(3) . . ?
O2 C25 C20 115.2(3) . . ?
C24 C25 C20 122.0(4) . . ?
O2 C26 H26A 109.5 . . ?
O2 C26 H26B 109.5 . . ?
H26A C26 H26B 109.5 . . ?
O2 C26 H26C 109.5 . . ?
H26A C26 H26C 109.5 . . ?
H26B C26 H26C 109.5 . . ?
O4 C27 C28 106.3(6) . . ?
O4 C27 H27A 110.5 . . ?
C28 C27 H27A 110.5 . . ?
O4 C27 H27B 110.5 . . ?
C28 C27 H27B 110.5 . . ?
H27A C27 H27B 108.7 . . ?
C27 C28 H28A 109.5 . . ?
C27 C28 H28B 109.5 . . ?
H28A C28 H28B 109.5 . . ?
C27 C28 H28C 109.5 . . ?
H28A C28 H28C 109.5 . . ?
H28B C28 H28C 109.5 . . ?
C28B C27B O4 104.8(10) . . ?
C28B C27B H27C 110.8 . . ?
O4 C27B H27C 110.8 . . ?
C28B C27B H27D 110.8 . . ?
O4 C27B H27D 110.8 . . ?
H27C C27B H27D 108.9 . . ?
C27B C28B H28D 109.5 . . ?
C27B C28B H28E 109.5 . . ?
H28D C28B H28E 109.5 . . ?
C27B C28B H28F 109.5 . . ?
H28D C28B H28F 109.5 . . ?
H28E C28B H28F 109.5 . . ?
O5 C29 C30 110.1(4) . . ?
O5 C29 H29A 109.6 . . ?
C30 C29 H29A 109.6 . . ?
O5 C29 H29B 109.6 . . ?
C30 C29 H29B 109.6 . . ?
H29A C29 H29B 108.2 . . ?
C29 C30 H30A 109.5 . . ?
C29 C30 H30B 109.5 . . ?
H30A C30 H30B 109.5 . . ?
C29 C30 H30C 109.5 . . ?
H30A C30 H30C 109.5 . . ?
H30B C30 H30C 109.5 . . ?
C11 N1 N2 106.5(2) . . ?
C11 N1 Ru1 132.4(2) . . ?
N2 N1 Ru1 121.1(2) . . ?
C12 N2 N1 105.9(3) . . ?
C11 N3 C19 122.6(3) . . ?
C11 N3 H3N 112(3) . . ?
C19 N3 H3N 118(3) . . ?
C11 O1 C12 103.0(2) . . ?
C25 O2 C26 117.4(3) . . ?
C27 O4 P1 118.4(4) . . ?
P1 O4 C27B 123.5(6) . . ?
C29 O5 P1 123.2(3) . . ?
O3 P1 O5 109.12(17) . . ?
O3 P1 O4 115.07(17) . . ?
O5 P1 O4 108.84(16) . . ?
O3 P1 C19 112.87(16) . . ?
O5 P1 C19 110.21(18) . . ?
O4 P1 C19 100.43(14) . . ?
N1 Ru1 C5 147.64(11) . . ?
N1 Ru1 C3 90.90(11) . . ?
C5 Ru1 C3 68.32(12) . . ?
N1 Ru1 C4 110.84(11) . . ?
C5 Ru1 C4 38.44(12) . . ?
C3 Ru1 C4 37.96(12) . . ?
N1 Ru1 C2 98.31(10) . . ?
C5 Ru1 C2 80.75(11) . . ?
C3 Ru1 C2 38.10(12) . . ?
C4 Ru1 C2 69.00(12) . . ?
N1 Ru1 C6 165.76(10) . . ?
C5 Ru1 C6 37.58(11) . . ?
C3 Ru1 C6 80.64(12) . . ?
C4 Ru1 C6 68.92(12) . . ?
C2 Ru1 C6 68.01(11) . . ?
N1 Ru1 C1 127.92(10) . . ?
C5 Ru1 C1 68.48(11) . . ?
C3 Ru1 C1 68.33(12) . . ?
C4 Ru1 C1 81.84(12) . . ?
C2 Ru1 C1 37.42(11) . . ?
C6 Ru1 C1 38.09(10) . . ?
N1 Ru1 Cl2 87.21(7) . . ?
C5 Ru1 Cl2 123.84(8) . . ?
C3 Ru1 Cl2 146.99(9) . . ?
C4 Ru1 Cl2 161.95(9) . . ?
C2 Ru1 Cl2 109.70(9) . . ?
C6 Ru1 Cl2 93.65(8) . . ?
C1 Ru1 Cl2 87.12(8) . . ?
N1 Ru1 Cl1 84.03(7) . . ?
C5 Ru1 Cl1 87.07(8) . . ?
C3 Ru1 Cl1 123.04(9) . . ?
C4 Ru1 Cl1 92.16(8) . . ?
C2 Ru1 Cl1 160.67(9) . . ?
C6 Ru1 Cl1 110.18(8) . . ?
C1 Ru1 Cl1 147.59(8) . . ?
Cl2 Ru1 Cl1 89.54(3) . . ?

loop_
_geom_bond_atom_site_label_1
_geom_bond_atom_site_label_2
_geom_bond_distance
_geom_bond_site_symmetry_2
_geom_bond_publ_flag
C1 C2 1.407(4) . ?
C1 C6 1.433(4) . ?
C1 C7 1.499(4) . ?
C1 Ru1 2.205(3) . ?
C2 C3 1.418(5) . ?
C2 Ru1 2.180(3) . ?
C2 H2 0.9500 . ?
C3 C4 1.412(4) . ?
C3 Ru1 2.163(3) . ?
C3 H3 0.9500 . ?
C4 C5 1.427(4) . ?
C4 C8 1.512(5) . ?
C4 Ru1 2.179(3) . ?
C5 C6 1.399(4) . ?
C5 Ru1 2.157(3) . ?
C5 H5 0.9500 . ?
C6 Ru1 2.187(3) . ?
C6 H6 0.9500 . ?
C7 H7A 0.9800 . ?
C7 H7B 0.9800 . ?
C7 H7C 0.9800 . ?
C8 C10B 1.381(10) . ?
C8 C9 1.387(8) . ?
C8 C10 1.677(8) . ?
C8 C9B 1.708(10) . ?
C8 H8 1.0000 . ?
C9 H9A 0.9800 . ?
C9 H9B 0.9800 . ?
C9 H9C 0.9800 . ?
C10 H10A 0.9800 . ?
C10 H10B 0.9800 . ?
C10 H10C 0.9800 . ?
C9B H9B1 0.9800 . ?
C9B H9B2 0.9800 . ?
C9B H9B3 0.9800 . ?
C10B H10D 0.9800 . ?
C10B H10E 0.9800 . ?
C10B H10F 0.9800 . ?
C11 N1 1.315(4) . ?
C11 N3 1.332(4) . ?
C11 O1 1.350(3) . ?
C12 N2 1.282(4) . ?
C12 O1 1.376(4) . ?
C12 C13 1.467(4) . ?
C13 C18 1.386(5) . ?
C13 C14 1.395(5) . ?
C14 C15 1.398(5) . ?
C14 H14 0.9500 . ?
C15 C16 1.386(7) . ?
C15 H15 0.9500 . ?
C16 C17 1.375(6) . ?
C16 H16 0.9500 . ?
C17 C18 1.396(4) . ?
C17 H17 0.9500 . ?
C18 H18 0.9500 . ?
C19 N3 1.466(4) . ?
C19 C20 1.514(4) . ?
C19 P1 1.822(3) . ?
C19 H19 1.0000 . ?
C20 C25 1.392(5) . ?
C20 C21 1.398(5) . ?
C21 C22 1.371(6) . ?
C21 H21 0.9500 . ?
C22 C23 1.372(6) . ?
C22 H22 0.9500 . ?
C23 C24 1.410(6) . ?
C23 H23 0.9500 . ?
C24 C25 1.384(5) . ?
C24 H24 0.9500 . ?
C25 O2 1.376(5) . ?
C26 O2 1.427(4) . ?
C26 H26A 0.9800 . ?
C26 H26B 0.9800 . ?
C26 H26C 0.9800 . ?
C27 O4 1.426(8) . ?
C27 C28 1.462(11) . ?
C27 H27A 0.9900 . ?
C27 H27B 0.9900 . ?
C28 H28A 0.9800 . ?
C28 H28B 0.9800 . ?
C28 H28C 0.9800 . ?
C27B C28B 1.449(17) . ?
C27B O4 1.663(12) . ?
C27B H27C 0.9900 . ?
C27B H27D 0.9900 . ?
C28B H28D 0.9800 . ?
C28B H28E 0.9800 . ?
C28B H28F 0.9800 . ?
C29 O5 1.371(5) . ?
C29 C30 1.549(7) . ?
C29 H29A 0.9900 . ?
C29 H29B 0.9900 . ?
C30 H30A 0.9800 . ?
C30 H30B 0.9800 . ?
C30 H30C 0.9800 . ?
N1 N2 1.410(3) . ?
N1 Ru1 2.125(2) . ?
N3 H3N 0.79(4) . ?
O3 P1 1.475(3) . ?
O4 P1 1.555(3) . ?
O5 P1 1.554(3) . ?
Cl1 Ru1 2.4330(7) . ?
Cl2 Ru1 2.4293(7) . ?

loop_
_geom_hbond_atom_site_label_D
_geom_hbond_atom_site_label_H
_geom_hbond_atom_site_label_A
_geom_hbond_distance_DH
_geom_hbond_distance_HA
_geom_hbond_distance_DA
_geom_hbond_angle_DHA
_geom_hbond_site_symmetry_A
N3 H3N Cl2 0.79(4) 2.38(4) 3.080(3) 150(4) .

loop_
_geom_torsion_atom_site_label_1
_geom_torsion_atom_site_label_2
_geom_torsion_atom_site_label_3
_geom_torsion_atom_site_label_4
_geom_torsion
_geom_torsion_site_symmetry_1
_geom_torsion_site_symmetry_2
_geom_torsion_site_symmetry_3
_geom_torsion_site_symmetry_4
_geom_torsion_publ_flag
C6 C1 C2 C3 -0.2(4) . . . . ?
C7 C1 C2 C3 -177.9(3) . . . . ?
Ru1 C1 C2 C3 -53.1(3) . . . . ?
C6 C1 C2 Ru1 52.9(2) . . . . ?
C7 C1 C2 Ru1 -124.8(3) . . . . ?
C1 C2 C3 C4 0.4(5) . . . . ?
Ru1 C2 C3 C4 -53.6(3) . . . . ?
C1 C2 C3 Ru1 54.0(3) . . . . ?
C2 C3 C4 C5 0.0(5) . . . . ?
Ru1 C3 C4 C5 -53.6(3) . . . . ?
C2 C3 C4 C8 178.0(3) . . . . ?
Ru1 C3 C4 C8 124.4(3) . . . . ?
C2 C3 C4 Ru1 53.6(3) . . . . ?
C3 C4 C5 C6 -0.7(5) . . . . ?
C8 C4 C5 C6 -178.7(3) . . . . ?
Ru1 C4 C5 C6 -54.4(3) . . . . ?
C3 C4 C5 Ru1 53.8(3) . . . . ?
C8 C4 C5 Ru1 -124.2(3) . . . . ?
C4 C5 C6 C1 0.8(5) . . . . ?
Ru1 C5 C6 C1 -53.3(3) . . . . ?
C4 C5 C6 Ru1 54.1(3) . . . . ?
C2 C1 C6 C5 -0.4(4) . . . . ?
C7 C1 C6 C5 177.4(3) . . . . ?
Ru1 C1 C6 C5 52.5(3) . . . . ?
C2 C1 C6 Ru1 -52.9(2) . . . . ?
C7 C1 C6 Ru1 124.8(3) . . . . ?
C3 C4 C8 C10B 77.2(7) . . . . ?
C5 C4 C8 C10B -104.9(7) . . . . ?
Ru1 C4 C8 C10B 168.3(6) . . . . ?
C3 C4 C8 C9 -6.3(6) . . . . ?
C5 C4 C8 C9 171.6(4) . . . . ?
Ru1 C4 C8 C9 84.8(5) . . . . ?
C3 C4 C8 C10 115.6(4) . . . . ?
C5 C4 C8 C10 -66.5(4) . . . . ?
Ru1 C4 C8 C10 -153.3(3) . . . . ?
C3 C4 C8 C9B -37.7(6) . . . . ?
C5 C4 C8 C9B 140.2(5) . . . . ?
Ru1 C4 C8 C9B 53.4(5) . . . . ?
N2 C12 C13 C18 -156.4(3) . . . . ?
O1 C12 C13 C18 22.3(4) . . . . ?
N2 C12 C13 C14 22.9(5) . . . . ?
O1 C12 C13 C14 -158.4(3) . . . . ?
C18 C13 C14 C15 0.7(5) . . . . ?
C12 C13 C14 C15 -178.6(3) . . . . ?
C13 C14 C15 C16 -0.2(6) . . . . ?
C14 C15 C16 C17 -0.2(6) . . . . ?
C15 C16 C17 C18 0.1(6) . . . . ?
C14 C13 C18 C17 -0.8(5) . . . . ?
C12 C13 C18 C17 178.5(3) . . . . ?
C16 C17 C18 C13 0.4(5) . . . . ?
N3 C19 C20 C25 -125.0(4) . . . . ?
P1 C19 C20 C25 109.5(3) . . . . ?
N3 C19 C20 C21 57.9(4) . . . . ?
P1 C19 C20 C21 -67.6(4) . . . . ?
C25 C20 C21 C22 -1.2(6) . . . . ?
C19 C20 C21 C22 176.0(4) . . . . ?
C20 C21 C22 C23 -0.3(7) . . . . ?
C21 C22 C23 C24 0.7(8) . . . . ?
C22 C23 C24 C25 0.2(7) . . . . ?
C23 C24 C25 O2 178.8(4) . . . . ?
C23 C24 C25 C20 -1.7(6) . . . . ?
C21 C20 C25 O2 -178.3(3) . . . . ?
C19 C20 C25 O2 4.5(5) . . . . ?
C21 C20 C25 C24 2.2(6) . . . . ?
C19 C20 C25 C24 -175.0(3) . . . . ?
N3 C11 N1 N2 179.7(3) . . . . ?
O1 C11 N1 N2 0.2(3) . . . . ?
N3 C11 N1 Ru1 1.2(5) . . . . ?
O1 C11 N1 Ru1 -178.3(2) . . . . ?
O1 C12 N2 N1 0.6(3) . . . . ?
C13 C12 N2 N1 179.4(3) . . . . ?
C11 N1 N2 C12 -0.5(3) . . . . ?
Ru1 N1 N2 C12 178.2(2) . . . . ?
N1 C11 N3 C19 168.0(3) . . . . ?
O1 C11 N3 C19 -12.6(5) . . . . ?
C20 C19 N3 C11 66.8(4) . . . . ?
P1 C19 N3 C11 -168.1(3) . . . . ?
N1 C11 O1 C12 0.2(3) . . . . ?
N3 C11 O1 C12 -179.4(3) . . . . ?
N2 C12 O1 C11 -0.5(3) . . . . ?
C13 C12 O1 C11 -179.4(3) . . . . ?
C24 C25 O2 C26 -5.4(5) . . . . ?
C20 C25 O2 C26 175.1(3) . . . . ?
C28 C27 O4 P1 -139.3(6) . . . . ?
C28B C27B O4 P1 129.2(8) . . . . ?
C30 C29 O5 P1 180.0(3) . . . . ?
C29 O5 P1 O3 -168.9(3) . . . . ?
C29 O5 P1 O4 -42.6(4) . . . . ?
C29 O5 P1 C19 66.7(4) . . . . ?
C27 O4 P1 O3 63.7(5) . . . . ?
C27B O4 P1 O3 27.2(6) . . . . ?
C27 O4 P1 O5 -59.1(5) . . . . ?
C27B O4 P1 O5 -95.6(6) . . . . ?
C27 O4 P1 C19 -174.8(5) . . . . ?
C27B O4 P1 C19 148.6(6) . . . . ?
N3 C19 P1 O3 174.3(2) . . . . ?
C20 C19 P1 O3 -58.0(3) . . . . ?
N3 C19 P1 O5 -63.4(3) . . . . ?
C20 C19 P1 O5 64.3(3) . . . . ?
N3 C19 P1 O4 51.3(3) . . . . ?
C20 C19 P1 O4 179.0(3) . . . . ?
